data_8107567
loop_
_publ_author_name
'Jiang, Jin-Ke'
'Niu, Chun-Yan'

_publ_section_title
;
 Crystal structure of poly[(\m3-3, 5-dichloro-2-hydroxy-benzoato-\k4
 Cl,O:O&#x2032;:O&#x2033;) silver(I)], C7H3AgCl2O3
;
_journal_issue 4
_journal_name_full 'Zeitschrift f\"ur Kristallographie - New Crystal Structures'
_journal_page_first 801
_journal_page_last 802
_journal_paper_doi 10.1515/ncrs-2023-0219
_journal_volume 238
_journal_year 2023
_chemical_formula_moiety 'C7 H3 Ag Cl2 O3'
_chemical_formula_sum 'C7 H3 Ag Cl2 O3'
_chemical_formula_weight 313.86
_space_group_crystal_system monoclinic
_space_group_IT_number 14
_space_group_name_Hall '-P 2ybc'
_space_group_name_H-M_alt 'P 1 21/c 1'
_atom_sites_solution_hydrogens geom
_cell_angle_alpha 90
_cell_angle_beta 92.1810(10)
_cell_angle_gamma 90
_cell_formula_units_Z 4
_cell_length_a 13.1492(5)
_cell_length_b 3.72760(10)
_cell_length_c 16.5625(6)
_cell_measurement_reflns_used 9943
_cell_measurement_temperature 301(2)
_cell_measurement_theta_max 27.56
_cell_measurement_theta_min 2.46
_cell_volume 811.22(5)
_computing_cell_refinement 'Bruker SAINT'
_computing_data_collection 'Bruker APEX2'
_computing_data_reduction 'Bruker SAINT'
_computing_molecular_graphics 'Olex2 1.5 (Dolomanov et al., 2009)'
_computing_publication_material 'Olex2 1.5 (Dolomanov et al., 2009)'
_computing_structure_refinement 'SHELXL 2017/1 (Sheldrick, 2015)'
_computing_structure_solution 'SHELXT 2014/5 (Sheldrick, 2014)'
_diffrn_ambient_temperature 301.00
_diffrn_measured_fraction_theta_full 0.999
_diffrn_measured_fraction_theta_max 0.999
_diffrn_measurement_device_type 'Bruker APEX-II CCD'
_diffrn_measurement_method '\f and \w scans'
_diffrn_radiation_type MoK\a
_diffrn_radiation_wavelength 0.71073
_diffrn_reflns_av_R_equivalents 0.0583
_diffrn_reflns_av_unetI/netI 0.0239
_diffrn_reflns_Laue_measured_fraction_full 0.999
_diffrn_reflns_Laue_measured_fraction_max 0.999
_diffrn_reflns_limit_h_max 16
_diffrn_reflns_limit_h_min -16
_diffrn_reflns_limit_k_max 4
_diffrn_reflns_limit_k_min -4
_diffrn_reflns_limit_l_max 21
_diffrn_reflns_limit_l_min -21
_diffrn_reflns_number 27890
_diffrn_reflns_point_group_measured_fraction_full 0.999
_diffrn_reflns_point_group_measured_fraction_max 0.999
_diffrn_reflns_theta_full 25.242
_diffrn_reflns_theta_max 27.091
_diffrn_reflns_theta_min 2.461
_exptl_absorpt_coefficient_mu 3.104
_exptl_absorpt_correction_T_max 0.7456
_exptl_absorpt_correction_T_min 0.6178
_exptl_absorpt_correction_type none
_exptl_crystal_colour colorless
_exptl_crystal_density_diffrn 2.570
_exptl_crystal_description needle
_exptl_crystal_F_000 600
_exptl_crystal_size_max 0.1
_exptl_crystal_size_mid 0.04
_exptl_crystal_size_min 0.03
_refine_diff_density_max 0.321
_refine_diff_density_min -0.581
_refine_diff_density_rms 0.080
_refine_ls_extinction_coef .
_refine_ls_extinction_method none
_refine_ls_goodness_of_fit_ref 1.094
_refine_ls_hydrogen_treatment constr
_refine_ls_matrix_type full
_refine_ls_number_parameters 119
_refine_ls_number_reflns 1795
_refine_ls_number_restraints 0
_refine_ls_restrained_S_all 1.094
_refine_ls_R_factor_all 0.0270
_refine_ls_R_factor_gt 0.0229
_refine_ls_shift/su_max 0.000
_refine_ls_shift/su_mean 0.000
_refine_ls_structure_factor_coef Fsqd
_refine_ls_weighting_details 'w=1/[\s^2^(Fo^2^)+(0.0133P)^2^+0.7812P] where P=(Fo^2^+2Fc^2^)/3'
_refine_ls_weighting_scheme calc
_refine_ls_wR_factor_gt 0.0472
_refine_ls_wR_factor_ref 0.0492
_reflns_Friedel_coverage 0.000
_reflns_Friedel_fraction_full .
_reflns_Friedel_fraction_max .
_reflns_number_gt 1623
_reflns_number_total 1795
_reflns_threshold_expression 'I > 2\s(I)'
_cod_data_source_file suppl_j_ncrs-2023-0219_suppl_001.cif
_cod_data_source_block p21c
_cod_original_sg_symbol_H-M 'P  21/c '
_cod_database_code 8107567
_shelx_space_group_comment
;
The symmetry employed for this shelxl refinement is uniquely defined
by the following loop, which should always be used as a source of
symmetry information in preference to the above space-group names.
They are only intended as comments.
;
_shelx_estimated_absorpt_t_max 0.913
_shelx_estimated_absorpt_t_min 0.747
_olex2_refinement_description
;
1.a Aromatic/amide H refined with riding coordinates:
 C3(H3), C5(H5)
1.b Idealised tetrahedral OH refined as rotating group:
 O2(H2)
;
_olex2_submission_special_instructions 'No special instructions were received'

loop_
_space_group_symop_operation_xyz
'x, y, z'
'-x, y+1/2, -z+1/2'
'-x, -y, -z'
'x, -y-1/2, z-1/2'

loop_
_atom_site_label
_atom_site_type_symbol
_atom_site_fract_x
_atom_site_fract_y
_atom_site_fract_z
_atom_site_U_iso_or_equiv
_atom_site_adp_type
_atom_site_occupancy
_atom_site_site_symmetry_order
_atom_site_calc_flag
_atom_site_refinement_flags_posn
_atom_site_refinement_flags_adp
_atom_site_refinement_flags_occupancy
_atom_site_disorder_assembly
_atom_site_disorder_group
Ag1 Ag 0.06825(2) 0.97028(7) 0.57215(2) 0.04894(9) Uani 1 1 d . . . . .
Cl1 Cl 0.24723(5) 0.13062(19) 0.13438(3) 0.03959(15) Uani 1 1 d . . . . .
Cl2 Cl 0.50327(5) 0.1217(2) 0.39439(4) 0.04191(16) Uani 1 1 d . . . . .
O1 O 0.15808(14) 0.6805(6) 0.48567(10) 0.0416(4) Uani 1 1 d . . . . .
O2 O 0.10453(13) 0.4635(5) 0.24177(10) 0.0395(4) Uani 1 1 d . . . . .
H2 H 0.066300 0.555208 0.273860 0.059 Uiso 1 1 calc R U . . .
O3 O 0.05119(13) 0.6967(6) 0.37795(11) 0.0434(5) Uani 1 1 d . . . . .
C1 C 0.13651(18) 0.6245(6) 0.41305(14) 0.0290(5) Uani 1 1 d . . . . .
C2 C 0.21530(17) 0.4583(6) 0.36220(13) 0.0264(5) Uani 1 1 d . . . . .
C3 C 0.31102(17) 0.3769(6) 0.39720(13) 0.0278(5) Uani 1 1 d . . . . .
H3 H 0.324844 0.423754 0.451663 0.033 Uiso 1 1 calc R U . . .
C4 C 0.38464(18) 0.2275(6) 0.35094(14) 0.0296(5) Uani 1 1 d . . . . .
C5 C 0.36590(18) 0.1530(6) 0.26964(14) 0.0299(5) Uani 1 1 d . . . . .
H5 H 0.415991 0.050623 0.238856 0.036 Uiso 1 1 calc R U . . .
C6 C 0.27132(18) 0.2340(6) 0.23544(13) 0.0289(5) Uani 1 1 d . . . . .
C7 C 0.19469(17) 0.3887(6) 0.27974(13) 0.0279(5) Uani 1 1 d . . . . .

loop_
_atom_site_aniso_label
_atom_site_aniso_U_11
_atom_site_aniso_U_22
_atom_site_aniso_U_33
_atom_site_aniso_U_23
_atom_site_aniso_U_13
_atom_site_aniso_U_12
Ag1 0.03824(13) 0.06249(17) 0.04673(14) -0.01583(10) 0.00992(9) 0.01008(10)
Cl1 0.0446(4) 0.0492(4) 0.0249(3) -0.0094(3) 0.0006(2) 0.0058(3)
Cl2 0.0308(3) 0.0555(4) 0.0392(3) 0.0035(3) -0.0017(3) 0.0100(3)
O1 0.0395(10) 0.0620(12) 0.0232(9) -0.0059(8) 0.0018(7) 0.0168(9)
O2 0.0312(9) 0.0584(12) 0.0284(9) -0.0083(8) -0.0035(7) 0.0079(8)
O3 0.0298(9) 0.0669(13) 0.0332(9) -0.0120(9) -0.0002(7) 0.0139(9)
C1 0.0316(12) 0.0282(12) 0.0275(12) 0.0020(9) 0.0050(9) 0.0007(9)
C2 0.0280(11) 0.0265(11) 0.0250(11) 0.0000(8) 0.0046(9) 0.0002(9)
C3 0.0315(12) 0.0302(12) 0.0217(11) 0.0012(9) 0.0013(9) -0.0005(9)
C4 0.0274(11) 0.0306(13) 0.0307(12) 0.0030(9) 0.0011(9) 0.0011(9)
C5 0.0342(12) 0.0292(12) 0.0266(11) 0.0012(9) 0.0063(9) 0.0026(9)
C6 0.0362(13) 0.0300(12) 0.0204(10) -0.0015(9) 0.0017(9) -0.0026(9)
C7 0.0282(12) 0.0300(12) 0.0254(11) -0.0019(9) -0.0011(9) -0.0008(9)

loop_
_atom_type_symbol
_atom_type_description
_atom_type_scat_dispersion_real
_atom_type_scat_dispersion_imag
_atom_type_scat_source
C C 0.0033 0.0016 'International Tables Vol C Tables 4.2.6.8 and 6.1.1.4'
H H 0.0000 0.0000 'International Tables Vol C Tables 4.2.6.8 and 6.1.1.4'
Ag Ag -0.8971 1.1015 'International Tables Vol C Tables 4.2.6.8 and 6.1.1.4'
Cl Cl 0.1484 0.1585 'International Tables Vol C Tables 4.2.6.8 and 6.1.1.4'
O O 0.0106 0.0060 'International Tables Vol C Tables 4.2.6.8 and 6.1.1.4'

loop_
_geom_angle_atom_site_label_1
_geom_angle_atom_site_label_2
_geom_angle_atom_site_label_3
_geom_angle
_geom_angle_site_symmetry_1
_geom_angle_site_symmetry_3
O1 Ag1 Ag1 80.36(5) . 3_576
O1 Ag1 O3 160.87(7) . 3_576
O3 Ag1 Ag1 80.77(5) 3_576 3_576
C1 O1 Ag1 127.60(16) . .
C7 O2 H2 109.5 . .
C1 O3 Ag1 125.47(15) . 3_576
O1 C1 O3 124.8(2) . .
O1 C1 C2 118.5(2) . .
O3 C1 C2 116.6(2) . .
C3 C2 C1 119.2(2) . .
C3 C2 C7 120.0(2) . .
C7 C2 C1 120.8(2) . .
C2 C3 H3 120.1 . .
C4 C3 C2 119.9(2) . .
C4 C3 H3 120.1 . .
C3 C4 Cl2 120.06(18) . .
C3 C4 C5 121.3(2) . .
C5 C4 Cl2 118.68(18) . .
C4 C5 H5 120.7 . .
C6 C5 C4 118.6(2) . .
C6 C5 H5 120.7 . .
C5 C6 Cl1 118.42(18) . .
C5 C6 C7 122.2(2) . .
C7 C6 Cl1 119.38(18) . .
O2 C7 C2 123.2(2) . .
O2 C7 C6 118.7(2) . .
C6 C7 C2 118.1(2) . .

loop_
_geom_bond_atom_site_label_1
_geom_bond_atom_site_label_2
_geom_bond_distance
_geom_bond_site_symmetry_2
Ag1 Ag1 2.9421(5) 3_576
Ag1 O1 2.1778(17) .
Ag1 O3 2.1886(17) 3_576
Cl1 C6 1.735(2) .
Cl2 C4 1.738(2) .
O1 C1 1.243(3) .
O2 H2 0.8200 .
O2 C7 1.350(3) .
O3 C1 1.272(3) .
C1 C2 1.494(3) .
C2 C3 1.399(3) .
C2 C7 1.406(3) .
C3 H3 0.9300 .
C3 C4 1.375(3) .
C4 C5 1.388(3) .
C5 H5 0.9300 .
C5 C6 1.380(3) .
C6 C7 1.394(3) .

loop_
_geom_hbond_atom_site_label_D
_geom_hbond_atom_site_label_H
_geom_hbond_atom_site_label_A
_geom_hbond_distance_DH
_geom_hbond_distance_HA
_geom_hbond_distance_DA
_geom_hbond_angle_DHA
_geom_hbond_site_symmetry_A
_geom_hbond_publ_flag
O2 H2 O3 0.82 1.82 2.541(2) 145.7 . yes

loop_
_geom_torsion_atom_site_label_1
_geom_torsion_atom_site_label_2
_geom_torsion_atom_site_label_3
_geom_torsion_atom_site_label_4
_geom_torsion
_geom_torsion_site_symmetry_1
_geom_torsion_site_symmetry_2
_geom_torsion_site_symmetry_3
_geom_torsion_site_symmetry_4
Ag1 O1 C1 O3 -7.9(4) . . . .
Ag1 O1 C1 C2 172.43(16) . . . .
Ag1 O3 C1 O1 12.8(4) 3_576 . . .
Ag1 O3 C1 C2 -167.51(16) 3_576 . . .
Cl1 C6 C7 O2 -1.9(3) . . . .
Cl1 C6 C7 C2 177.88(17) . . . .
Cl2 C4 C5 C6 179.39(18) . . . .
O1 C1 C2 C3 -1.1(3) . . . .
O1 C1 C2 C7 179.9(2) . . . .
O3 C1 C2 C3 179.2(2) . . . .
O3 C1 C2 C7 0.2(3) . . . .
C1 C2 C3 C4 -179.3(2) . . . .
C1 C2 C7 O2 -0.3(4) . . . .
C1 C2 C7 C6 179.9(2) . . . .
C2 C3 C4 Cl2 -179.37(18) . . . .
C2 C3 C4 C5 -0.3(4) . . . .
C3 C2 C7 O2 -179.3(2) . . . .
C3 C2 C7 C6 0.9(3) . . . .
C3 C4 C5 C6 0.4(4) . . . .
C4 C5 C6 Cl1 -178.49(18) . . . .
C4 C5 C6 C7 0.3(4) . . . .
C5 C6 C7 O2 179.3(2) . . . .
C5 C6 C7 C2 -0.9(4) . . . .
C7 C2 C3 C4 -0.3(3) . . . .
